data_7216994
loop_
_publ_author_name
'Kumar, Baskaran Ganesh'
'Muralidharan, Krishnamurthi'

_publ_section_title
;
 S4N4 as an intermediate in Ag2S nanoparticle synthesis
;
_journal_issue 54
_journal_name_full 'RSC Advances'
_journal_page_first 28219
_journal_paper_doi 10.1039/c4ra04339a
_journal_volume 4
_journal_year 2014
_chemical_formula_moiety 'N4 S4'
_chemical_formula_sum 'N4 S4'
_chemical_formula_weight 184.28
_chemical_name_systematic
; 
 ? 
;
_space_group_IT_number 14
_symmetry_cell_setting monoclinic
_symmetry_space_group_name_Hall '-P 2yn'
_symmetry_space_group_name_H-M 'P 1 21/n 1'
_atom_sites_solution_primary direct
_atom_sites_solution_secondary difmap
_audit_creation_method SHELXL-97
_cell_angle_alpha 90.00
_cell_angle_beta 92.428(6)
_cell_angle_gamma 90.00
_cell_formula_units_Z 4
_cell_length_a 8.7232(6)
_cell_length_b 7.1849(6)
_cell_length_c 8.8033(5)
_cell_measurement_reflns_used 1256
_cell_measurement_temperature 298
_cell_measurement_theta_max 28.8880
_cell_measurement_theta_min 4.4060
_cell_volume 551.25(7)
_computing_cell_refinement
;
CrysAlisPro, Agilent Technologies,
Version 1.171.36.28 (release 01-02-2013 CrysAlis171 .NET)
(compiled Feb  1 2013,16:14:44)
;
_computing_data_collection
;
CrysAlisPro, Agilent Technologies,
Version 1.171.36.28 (release 01-02-2013 CrysAlis171 .NET)
(compiled Feb  1 2013,16:14:44)
;
_computing_data_reduction
;
CrysAlisPro, Agilent Technologies,
Version 1.171.36.28 (release 01-02-2013 CrysAlis171 .NET)
(compiled Feb  1 2013,16:14:44)
;
_computing_structure_refinement 'SHELXL-97 (Sheldrick, 1997)'
_computing_structure_solution 'SHELXS-97 (Sheldrick, 1990)'
_diffrn_ambient_temperature 298
_diffrn_detector_area_resol_mean 16.3291
_diffrn_measured_fraction_theta_full 0.999
_diffrn_measured_fraction_theta_max 0.999
_diffrn_measurement_device_type 'Xcalibur, Eos, Gemini'
_diffrn_measurement_method '\w scans'
_diffrn_radiation_monochromator graphite
_diffrn_radiation_source 'fine-focus sealed tube'
_diffrn_radiation_type MoK\a
_diffrn_radiation_wavelength 0.71073
_diffrn_reflns_av_R_equivalents 0.0208
_diffrn_reflns_av_sigmaI/netI 0.0238
_diffrn_reflns_limit_h_max 10
_diffrn_reflns_limit_h_min -9
_diffrn_reflns_limit_k_max 8
_diffrn_reflns_limit_k_min -4
_diffrn_reflns_limit_l_max 10
_diffrn_reflns_limit_l_min -10
_diffrn_reflns_number 1982
_diffrn_reflns_theta_full 26.01
_diffrn_reflns_theta_max 26.01
_diffrn_reflns_theta_min 3.22
_exptl_absorpt_coefficient_mu 1.601
_exptl_absorpt_correction_T_max 0.7952
_exptl_absorpt_correction_T_min 0.7401
_exptl_absorpt_correction_type multi-scan
_exptl_crystal_colour ORANGE
_exptl_crystal_density_diffrn 2.220
_exptl_crystal_density_method 'not measured'
_exptl_crystal_description CRADLE
_exptl_crystal_F_000 368
_exptl_crystal_size_max 0.20
_exptl_crystal_size_mid 0.20
_exptl_crystal_size_min 0.15
_refine_diff_density_max 0.305
_refine_diff_density_min -0.378
_refine_diff_density_rms 0.078
_refine_ls_extinction_coef 0.74(2)
_refine_ls_extinction_expression Fc^*^=kFc[1+0.001xFc^2^\l^3^/sin(2\q)]^-1/4^
_refine_ls_extinction_method SHELXL
_refine_ls_goodness_of_fit_ref 1.092
_refine_ls_matrix_type full
_refine_ls_number_parameters 74
_refine_ls_number_reflns 1080
_refine_ls_number_restraints 0
_refine_ls_restrained_S_all 1.092
_refine_ls_R_factor_all 0.0332
_refine_ls_R_factor_gt 0.0310
_refine_ls_shift/su_max 0.000
_refine_ls_shift/su_mean 0.000
_refine_ls_structure_factor_coef Fsqd
_refine_ls_weighting_details 'calc w=1/[\s^2^(Fo^2^)+(0.0426P)^2^+0.2906P] where P=(Fo^2^+2Fc^2^)/3'
_refine_ls_weighting_scheme calc
_refine_ls_wR_factor_gt 0.0786
_refine_ls_wR_factor_ref 0.0811
_reflns_number_gt 999
_reflns_number_total 1080
_reflns_threshold_expression >2sigma(I)
_cod_data_source_file c4ra04339a2.cif
_cod_data_source_block gk
_cod_depositor_comments
;
The following automatic conversions were performed:

'_exptl_absorpt_correction_type' value 'MULTI-SCAN' changed to
'multi-scan' according to
/usr/data/users/saulius/crontab/automatic-downloads/rss-feeds/RSC/lib/dictionaries/cif_core.dic
dictionary named 'cif_core.dic' version 2.4.2 from 2011-04-26.

Automatic conversion script
Id: cif_fix_values 2281 2013-09-26 08:29:07Z andrius 
;
_cod_database_code 7216994

loop_
_symmetry_equiv_pos_as_xyz
'x, y, z'
'-x+1/2, y+1/2, -z+1/2'
'-x, -y, -z'
'x-1/2, -y-1/2, z-1/2'

loop_
_atom_site_label
_atom_site_type_symbol
_atom_site_fract_x
_atom_site_fract_y
_atom_site_fract_z
_atom_site_U_iso_or_equiv
_atom_site_adp_type
_atom_site_occupancy
_atom_site_symmetry_multiplicity
_atom_site_calc_flag
S1 S 0.56497(7) 0.20443(9) 0.35119(7) 0.0392(3) Uani 1 1 d
S2 S 0.59390(7) 0.29120(9) 0.65000(6) 0.0379(3) Uani 1 1 d
S4 S 0.77811(8) 0.44705(11) 0.46422(8) 0.0505(3) Uani 1 1 d
S3 S 0.79932(9) 0.07501(11) 0.51062(8) 0.0516(3) Uani 1 1 d
N1 N 0.4768(2) 0.2408(3) 0.5069(3) 0.0393(5) Uani 1 1 d
N2 N 0.7088(3) 0.1155(4) 0.6657(2) 0.0485(6) Uani 1 1 d
N4 N 0.6590(3) 0.3939(4) 0.3225(2) 0.0482(6) Uani 1 1 d
N3 N 0.8914(3) 0.2685(4) 0.4810(3) 0.0621(8) Uani 1 1 d

loop_
_atom_site_aniso_label
_atom_site_aniso_U_11
_atom_site_aniso_U_22
_atom_site_aniso_U_33
_atom_site_aniso_U_23
_atom_site_aniso_U_13
_atom_site_aniso_U_12
S1 0.0466(4) 0.0439(4) 0.0267(4) -0.0061(2) -0.0026(2) 0.0012(3)
S2 0.0442(4) 0.0438(4) 0.0259(4) -0.0058(2) 0.0042(2) 0.0016(3)
S4 0.0480(4) 0.0566(5) 0.0471(5) 0.0019(3) 0.0043(3) -0.0161(3)
S3 0.0510(4) 0.0603(5) 0.0434(4) -0.0012(3) 0.0005(3) 0.0252(3)
N1 0.0337(11) 0.0444(12) 0.0400(11) -0.0085(10) 0.0029(9) -0.0002(9)
N2 0.0635(14) 0.0512(14) 0.0304(11) 0.0079(10) -0.0027(10) 0.0105(12)
N4 0.0624(15) 0.0508(14) 0.0314(11) 0.0079(10) 0.0029(10) -0.0046(12)
N3 0.0349(12) 0.094(2) 0.0579(16) -0.0087(15) 0.0064(11) -0.0002(13)

loop_
_atom_type_symbol
_atom_type_description
_atom_type_scat_dispersion_real
_atom_type_scat_dispersion_imag
_atom_type_scat_source
N N 0.0061 0.0033 'International Tables Vol C Tables 4.2.6.8 and 6.1.1.4'
S S 0.1246 0.1234 'International Tables Vol C Tables 4.2.6.8 and 6.1.1.4'

loop_
_geom_angle_atom_site_label_1
_geom_angle_atom_site_label_2
_geom_angle_atom_site_label_3
_geom_angle
N4 S1 N1 104.98(12)
N2 S2 N1 105.03(12)
N3 S4 N4 104.46(14)
N2 S3 N3 103.95(14)
S1 N1 S2 112.65(13)
S2 N2 S3 112.85(13)
S1 N4 S4 112.84(13)
S4 N3 S3 112.70(15)

loop_
_geom_bond_atom_site_label_1
_geom_bond_atom_site_label_2
_geom_bond_distance
S1 N4 1.615(3)
S1 N1 1.621(2)
S2 N2 1.614(2)
S2 N1 1.629(2)
S4 N3 1.622(3)
S4 N4 1.635(2)
S3 N2 1.632(2)
S3 N3 1.632(3)
